data_4518859
loop_
_publ_author_name
'Schlenker, Kevin'
'Christensen, Elizabeth G.'
'Zhanserkeev, Asylbek A.'
'McDonald, Gabriel R.'
'Yang, Emily L.'
'Lutz, Kevin T.'
'Steele, Ryan P.'
'VanderLinden, Ryan T.'
'Saouma, Caroline T.'

_publ_section_title
;
 Role of Ligand-Bound CO2 in the Hydrogenation of CO2 to Formate with a
 (PNP)Mn Catalyst
;
_journal_issue 13
_journal_name_full 'ACS Catalysis'
_journal_page_first 8358
_journal_page_last 8369
_journal_paper_doi 10.1021/acscatal.1c01709
_journal_volume 11
_journal_year 2021
_chemical_formula_moiety 'C25 H43 Mn N O2 P2, B F4'
_chemical_formula_sum 'C25 H43 B F4 Mn N O2 P2'
_chemical_formula_weight 593.29
_space_group_crystal_system orthorhombic
_space_group_IT_number 33
_space_group_name_Hall 'P 2c -2n'
_space_group_name_H-M_alt 'P n a 21'
_atom_sites_solution_hydrogens geom
_audit_creation_method SHELXL-2017/1
_cell_angle_alpha 90
_cell_angle_beta 90
_cell_angle_gamma 90
_cell_formula_units_Z 4
_cell_length_a 16.3353(11)
_cell_length_b 14.4426(11)
_cell_length_c 12.0371(9)
_cell_measurement_reflns_used 5956
_cell_measurement_temperature 103(2)
_cell_measurement_theta_max 28.27
_cell_measurement_theta_min 2.53
_cell_volume 2839.8(4)
_computing_structure_refinement 'SHELXL-2017/1 (Sheldrick, 2017)'
_diffrn_ambient_temperature 103(2)
_diffrn_measured_fraction_theta_full 0.999
_diffrn_measured_fraction_theta_max 0.999
_diffrn_measurement_device_type 'Bruker APEX-II CCD'
_diffrn_measurement_method '\f and \w scans'
_diffrn_radiation_type MoK\a
_diffrn_radiation_wavelength 0.71073
_diffrn_reflns_av_R_equivalents 0.0509
_diffrn_reflns_av_unetI/netI 0.0678
_diffrn_reflns_Laue_measured_fraction_full 0.999
_diffrn_reflns_Laue_measured_fraction_max 0.999
_diffrn_reflns_limit_h_max 22
_diffrn_reflns_limit_h_min -22
_diffrn_reflns_limit_k_max 20
_diffrn_reflns_limit_k_min -20
_diffrn_reflns_limit_l_max 16
_diffrn_reflns_limit_l_min -16
_diffrn_reflns_number 24374
_diffrn_reflns_point_group_measured_fraction_full 0.995
_diffrn_reflns_point_group_measured_fraction_max 0.986
_diffrn_reflns_theta_full 25.242
_diffrn_reflns_theta_max 30.036
_diffrn_reflns_theta_min 2.531
_diffrn_source 'Fine-focus sealed tube'
_exptl_absorpt_coefficient_mu 0.627
_exptl_absorpt_correction_T_max 0.7462
_exptl_absorpt_correction_T_min 0.6730
_exptl_absorpt_correction_type multi-scan
_exptl_absorpt_process_details SADABS-2016/2
_exptl_crystal_colour purple
_exptl_crystal_density_diffrn 1.388
_exptl_crystal_description RHOMBOHEDRAL
_exptl_crystal_F_000 1248
_exptl_crystal_size_max 0.238
_exptl_crystal_size_mid 0.235
_exptl_crystal_size_min 0.075
_refine_diff_density_max 0.387
_refine_diff_density_min -0.346
_refine_diff_density_rms 0.061
_refine_ls_abs_structure_details
;
 Flack x determined using 2573 quotients [(I+)-(I-)]/[(I+)+(I-)]
 (Parsons, Flack and Wagner, Acta Cryst. B69 (2013) 249-259).
;
_refine_ls_abs_structure_Flack -0.001(10)
_refine_ls_extinction_method none
_refine_ls_goodness_of_fit_ref 0.994
_refine_ls_hydrogen_treatment constr
_refine_ls_matrix_type full
_refine_ls_number_parameters 368
_refine_ls_number_reflns 8196
_refine_ls_number_restraints 1
_refine_ls_restrained_S_all 0.994
_refine_ls_R_factor_all 0.0556
_refine_ls_R_factor_gt 0.0398
_refine_ls_shift/su_max 0.000
_refine_ls_shift/su_mean 0.000
_refine_ls_structure_factor_coef Fsqd
_refine_ls_weighting_details 'w=1/[\s^2^(Fo^2^)+(0.0307P)^2^] where P=(Fo^2^+2Fc^2^)/3'
_refine_ls_weighting_scheme calc
_refine_ls_wR_factor_gt 0.0715
_refine_ls_wR_factor_ref 0.0764
_reflns_Friedel_coverage 0.891
_reflns_Friedel_fraction_full 0.990
_reflns_Friedel_fraction_max 0.973
_reflns_number_gt 6847
_reflns_number_total 8196
_reflns_threshold_expression 'I > 2\s(I)'
_cod_data_source_file cs1c01709_si_002.cif
_cod_data_source_block 20190503CS_P
_cod_database_code 4518859
_shelx_shelxl_version_number 2017/1
_shelx_space_group_comment
;
The symmetry employed for this shelxl refinement is uniquely defined
by the following loop, which should always be used as a source of
symmetry information in preference to the above space-group names.
They are only intended as comments.
;
_shelx_estimated_absorpt_t_min 0.865
_shelx_estimated_absorpt_t_max 0.954

loop_
_space_group_symop_operation_xyz
'x, y, z'
'-x, -y, z+1/2'
'-x+1/2, y+1/2, z+1/2'
'x+1/2, -y+1/2, z'

loop_
_atom_site_label
_atom_site_type_symbol
_atom_site_fract_x
_atom_site_fract_y
_atom_site_fract_z
_atom_site_U_iso_or_equiv
_atom_site_adp_type
_atom_site_occupancy
_atom_site_site_symmetry_order
_atom_site_calc_flag
_atom_site_refinement_flags_posn
_atom_site_refinement_flags_adp
_atom_site_refinement_flags_occupancy
_atom_site_disorder_assembly
_atom_site_disorder_group
Mn1 Mn 0.54614(2) 0.23962(2) 0.36650(4) 0.01135(9) Uani 1 1 d . . . . .
P1 P 0.60264(4) 0.33309(5) 0.23039(7) 0.01491(16) Uani 1 1 d . . . . .
F1 F 0.67987(13) 0.81624(14) 0.49292(17) 0.0327(5) Uani 1 1 d . . . . .
O1 O 0.41563(16) 0.36705(18) 0.4348(2) 0.0379(7) Uani 1 1 d . . . . .
N1 N 0.64611(14) 0.15585(16) 0.3339(2) 0.0129(5) Uani 1 1 d . . . . .
C1 C 0.4682(2) 0.3184(2) 0.4080(3) 0.0212(7) Uani 1 1 d . . . . .
B1 B 0.6948(2) 0.7526(3) 0.4093(3) 0.0254(8) Uani 1 1 d . . . . .
P2 P 0.53116(4) 0.14311(5) 0.51511(6) 0.01292(15) Uani 1 1 d . . . . .
F2 F 0.75256(13) 0.78925(14) 0.33704(17) 0.0338(5) Uani 1 1 d . . . . .
O2 O 0.42047(15) 0.15181(17) 0.2320(2) 0.0346(6) Uani 1 1 d . . . . .
C2 C 0.47141(19) 0.1861(2) 0.2851(3) 0.0194(7) Uani 1 1 d . . . . .
F3 F 0.72506(14) 0.67178(14) 0.4568(2) 0.0446(6) Uani 1 1 d . . . . .
C3 C 0.70372(17) 0.2785(2) 0.2164(3) 0.0203(7) Uani 1 1 d . . . . .
H3A H 0.720246 0.279111 0.137304 0.024 Uiso 1 1 calc R U . . .
H3AB H 0.744475 0.314907 0.258808 0.024 Uiso 1 1 calc R U . . .
F4 F 0.62321(14) 0.73326(18) 0.3534(2) 0.0573(7) Uani 1 1 d . . . . .
C4 C 0.70372(17) 0.1807(2) 0.2579(3) 0.0147(6) Uani 1 1 d . . . . .
C5 C 0.76511(18) 0.1204(2) 0.2244(3) 0.0234(7) Uani 1 1 d . . . . .
H5 H 0.802241 0.137820 0.167399 0.028 Uiso 1 1 calc R U . . .
C6 C 0.7717(2) 0.0352(2) 0.2746(3) 0.0277(8) Uani 1 1 d . . . . .
H6 H 0.813905 -0.006438 0.253455 0.033 Uiso 1 1 calc R U . . .
C7 C 0.71629(17) 0.0108(2) 0.3560(3) 0.0228(7) Uani 1 1 d . . . . .
H7 H 0.721344 -0.046792 0.393456 0.027 Uiso 1 1 calc R U . . .
C8 C 0.65317(16) 0.07104(19) 0.3826(3) 0.0154(6) Uani 1 1 d . . . . .
C9 C 0.58937(18) 0.0423(2) 0.4655(3) 0.0180(6) Uani 1 1 d . . . . .
H9A H 0.616177 0.011501 0.529357 0.022 Uiso 1 1 calc R U . . .
H9B H 0.551488 -0.002611 0.430730 0.022 Uiso 1 1 calc R U . . .
C11 C 0.55885(19) 0.3327(2) 0.0874(3) 0.0200(7) Uani 1 1 d . . . . .
C12 C 0.5670(2) 0.2336(2) 0.0424(3) 0.0257(8) Uani 1 1 d . . . . .
H12A H 0.537834 0.228706 -0.028577 0.039 Uiso 1 1 calc R U . . .
H12B H 0.543268 0.189997 0.095778 0.039 Uiso 1 1 calc R U . . .
H12C H 0.624946 0.218971 0.031120 0.039 Uiso 1 1 calc R U . . .
C13 C 0.6039(2) 0.3975(2) 0.0067(3) 0.0277(8) Uani 1 1 d . . . . .
H13A H 0.585186 0.385550 -0.069320 0.042 Uiso 1 1 calc R U . . .
H13B H 0.662961 0.386336 0.011517 0.042 Uiso 1 1 calc R U . . .
H13C H 0.592274 0.462050 0.026377 0.042 Uiso 1 1 calc R U . . .
C14 C 0.46791(19) 0.3588(3) 0.0917(3) 0.0259(7) Uani 1 1 d . . . . .
H14A H 0.444382 0.354532 0.017013 0.039 Uiso 1 1 calc R U . . .
H14B H 0.462226 0.422328 0.119347 0.039 Uiso 1 1 calc R U . . .
H14C H 0.439010 0.316285 0.141579 0.039 Uiso 1 1 calc R U . . .
C15 C 0.6280(2) 0.4530(2) 0.2795(3) 0.0231(7) Uani 1 1 d . . . . .
C16 C 0.7014(2) 0.4975(2) 0.2196(4) 0.0356(9) Uani 1 1 d . . . . .
H16A H 0.713952 0.557300 0.254015 0.053 Uiso 1 1 calc R U . . .
H16B H 0.687768 0.506891 0.141078 0.053 Uiso 1 1 calc R U . . .
H16C H 0.749049 0.456621 0.225467 0.053 Uiso 1 1 calc R U . . .
C17 C 0.5538(2) 0.5169(2) 0.2695(3) 0.0299(8) Uani 1 1 d . . . . .
H17A H 0.565791 0.576137 0.305648 0.045 Uiso 1 1 calc R U . . .
H17B H 0.506474 0.487950 0.305565 0.045 Uiso 1 1 calc R U . . .
H17C H 0.541479 0.527518 0.190825 0.045 Uiso 1 1 calc R U . . .
C18 C 0.6502(2) 0.4435(2) 0.4035(3) 0.0322(9) Uani 1 1 d . . . . .
H18A H 0.664509 0.504422 0.433535 0.048 Uiso 1 1 calc R U . . .
H18B H 0.696971 0.401504 0.411474 0.048 Uiso 1 1 calc R U . . .
H18C H 0.603211 0.418446 0.444225 0.048 Uiso 1 1 calc R U . . .
C19 C 0.42999(19) 0.0936(2) 0.5601(3) 0.0196(7) Uani 1 1 d . . . . .
C20A C 0.3647(4) 0.1716(5) 0.5606(7) 0.026(2) Uani 0.504(10) 1 d . . P A 1
H20A H 0.311162 0.145399 0.579804 0.039 Uiso 0.504(10) 1 calc R U P A 1
H20B H 0.361785 0.199954 0.486684 0.039 Uiso 0.504(10) 1 calc R U P A 1
H20C H 0.379756 0.218733 0.615421 0.039 Uiso 0.504(10) 1 calc R U P A 1
C22A C 0.4298(5) 0.0434(7) 0.6677(7) 0.029(2) Uani 0.504(10) 1 d . . P A 1
H22A H 0.377967 0.009918 0.676149 0.043 Uiso 0.504(10) 1 calc R U P A 1
H22B H 0.435956 0.087769 0.728662 0.043 Uiso 0.504(10) 1 calc R U P A 1
H22C H 0.475345 -0.000792 0.669271 0.043 Uiso 0.504(10) 1 calc R U P A 1
C23A C 0.3987(4) 0.0219(6) 0.4688(6) 0.0213(17) Uani 0.504(10) 1 d . . P A 1
H23A H 0.342139 0.004020 0.485400 0.032 Uiso 0.504(10) 1 calc R U P A 1
H23B H 0.433682 -0.033212 0.469693 0.032 Uiso 0.504(10) 1 calc R U P A 1
H23C H 0.401062 0.050877 0.395286 0.032 Uiso 0.504(10) 1 calc R U P A 1
C20B C 0.3864(5) 0.1629(5) 0.6363(8) 0.030(2) Uani 0.496(10) 1 d . . P A 2
H20D H 0.330353 0.141784 0.650249 0.044 Uiso 0.496(10) 1 calc R U P A 2
H20E H 0.385050 0.223779 0.600376 0.044 Uiso 0.496(10) 1 calc R U P A 2
H20F H 0.416035 0.167460 0.706872 0.044 Uiso 0.496(10) 1 calc R U P A 2
C22B C 0.4461(5) 0.0040(6) 0.6280(8) 0.0257(19) Uani 0.496(10) 1 d . . P A 2
H22D H 0.393747 -0.024681 0.647983 0.039 Uiso 0.496(10) 1 calc R U P A 2
H22E H 0.476453 0.019432 0.695699 0.039 Uiso 0.496(10) 1 calc R U P A 2
H22F H 0.478244 -0.039398 0.583061 0.039 Uiso 0.496(10) 1 calc R U P A 2
C23B C 0.3812(5) 0.0732(8) 0.4618(7) 0.032(2) Uani 0.496(10) 1 d . . P A 2
H23D H 0.330259 0.042510 0.484120 0.048 Uiso 0.496(10) 1 calc R U P A 2
H23E H 0.412187 0.032355 0.412249 0.048 Uiso 0.496(10) 1 calc R U P A 2
H23F H 0.368280 0.131005 0.422971 0.048 Uiso 0.496(10) 1 calc R U P A 2
C23 C 0.59161(19) 0.1895(2) 0.6354(3) 0.0184(6) Uani 1 1 d . . . . .
C24 C 0.6761(2) 0.2135(3) 0.5900(3) 0.0379(10) Uani 1 1 d . . . . .
H24A H 0.708980 0.242213 0.648682 0.057 Uiso 1 1 calc R U . . .
H24B H 0.670419 0.256709 0.527707 0.057 Uiso 1 1 calc R U . . .
H24C H 0.703245 0.156854 0.564267 0.057 Uiso 1 1 calc R U . . .
C25 C 0.5519(3) 0.2790(3) 0.6789(3) 0.0432(11) Uani 1 1 d . . . . .
H25A H 0.588469 0.308386 0.732955 0.065 Uiso 1 1 calc R U . . .
H25B H 0.499664 0.264123 0.714752 0.065 Uiso 1 1 calc R U . . .
H25C H 0.542292 0.321405 0.616745 0.065 Uiso 1 1 calc R U . . .
C26 C 0.6028(2) 0.1239(2) 0.7333(3) 0.0317(8) Uani 1 1 d . . . . .
H26A H 0.643664 0.149384 0.784401 0.048 Uiso 1 1 calc R U . . .
H26B H 0.621318 0.063442 0.706150 0.048 Uiso 1 1 calc R U . . .
H26C H 0.550512 0.116585 0.772308 0.048 Uiso 1 1 calc R U . . .

loop_
_atom_site_aniso_label
_atom_site_aniso_U_11
_atom_site_aniso_U_22
_atom_site_aniso_U_33
_atom_site_aniso_U_23
_atom_site_aniso_U_13
_atom_site_aniso_U_12
Mn1 0.01188(17) 0.00968(17) 0.01248(18) 0.0011(2) 0.0007(2) 0.00117(15)
P1 0.0144(3) 0.0122(3) 0.0181(4) 0.0036(3) 0.0023(3) -0.0002(3)
F1 0.0405(11) 0.0329(11) 0.0246(11) -0.0031(9) 0.0080(9) -0.0004(10)
O1 0.0415(16) 0.0321(14) 0.0401(17) 0.0071(13) 0.0134(13) 0.0243(12)
N1 0.0120(11) 0.0131(11) 0.0135(12) -0.0006(9) -0.0010(9) 0.0007(9)
C1 0.0268(17) 0.0146(14) 0.0222(16) 0.0060(12) 0.0047(14) 0.0029(12)
B1 0.030(2) 0.0226(19) 0.0242(18) -0.0042(16) -0.0049(16) -0.0043(16)
P2 0.0152(3) 0.0120(3) 0.0116(3) 0.0014(3) 0.0014(3) 0.0019(3)
F2 0.0412(12) 0.0331(11) 0.0271(12) -0.0046(9) 0.0104(9) 0.0007(10)
O2 0.0349(13) 0.0385(14) 0.0304(14) 0.0118(13) -0.0167(13) -0.0183(11)
C2 0.0215(16) 0.0183(15) 0.0182(16) 0.0069(13) -0.0012(13) -0.0010(12)
F3 0.0525(14) 0.0241(11) 0.0572(16) 0.0080(11) -0.0054(13) 0.0020(10)
C3 0.0146(15) 0.0204(15) 0.0260(18) 0.0063(14) 0.0037(13) 0.0019(11)
F4 0.0462(13) 0.0745(17) 0.0510(17) 0.0015(15) -0.0270(14) -0.0197(12)
C4 0.0086(13) 0.0180(14) 0.0176(15) 0.0014(12) -0.0008(11) -0.0014(11)
C5 0.0136(14) 0.0276(16) 0.0289(18) 0.0001(16) 0.0059(14) 0.0012(12)
C6 0.0184(16) 0.0226(16) 0.042(2) 0.0005(16) 0.0089(16) 0.0080(13)
C7 0.0210(15) 0.0175(13) 0.0300(18) 0.0028(15) 0.0025(15) 0.0059(11)
C8 0.0135(13) 0.0139(12) 0.0188(17) -0.0026(12) -0.0012(12) 0.0016(10)
C9 0.0221(16) 0.0126(14) 0.0192(16) 0.0020(12) 0.0037(13) 0.0029(12)
C11 0.0196(16) 0.0216(15) 0.0186(16) 0.0053(13) 0.0029(12) 0.0039(12)
C12 0.0293(19) 0.0252(18) 0.0226(18) -0.0005(15) 0.0012(14) 0.0013(14)
C13 0.0286(18) 0.0319(19) 0.0226(17) 0.0124(15) 0.0054(16) 0.0016(14)
C14 0.0207(17) 0.0336(19) 0.0233(17) 0.0073(15) -0.0030(14) 0.0047(14)
C15 0.0270(17) 0.0121(14) 0.0301(19) -0.0009(14) 0.0013(15) -0.0041(12)
C16 0.039(2) 0.0200(16) 0.048(2) 0.0056(18) 0.005(2) -0.0113(14)
C17 0.040(2) 0.0131(14) 0.036(2) 0.0002(15) 0.0023(17) 0.0032(14)
C18 0.037(2) 0.0271(18) 0.032(2) -0.0022(16) -0.0051(16) -0.0071(15)
C19 0.0190(15) 0.0200(15) 0.0199(16) 0.0038(13) 0.0063(13) -0.0003(12)
C20A 0.015(3) 0.032(4) 0.030(5) -0.002(3) 0.002(3) -0.004(3)
C22A 0.025(4) 0.039(5) 0.023(4) 0.012(4) 0.002(3) -0.011(4)
C23A 0.021(4) 0.022(4) 0.020(3) 0.006(3) 0.005(3) -0.009(3)
C20B 0.028(4) 0.026(4) 0.035(5) 0.010(3) 0.015(4) 0.005(3)
C22B 0.025(4) 0.018(4) 0.034(5) 0.004(3) 0.009(3) -0.002(3)
C23B 0.028(4) 0.042(6) 0.025(4) 0.011(4) -0.002(3) -0.017(4)
C23 0.0246(16) 0.0174(15) 0.0133(15) -0.0007(12) -0.0025(13) 0.0003(12)
C24 0.040(2) 0.052(2) 0.0214(18) -0.0117(18) 0.0022(17) -0.027(2)
C25 0.073(3) 0.031(2) 0.026(2) -0.0154(17) -0.018(2) 0.020(2)
C26 0.040(2) 0.0340(18) 0.0211(17) 0.0068(16) -0.0125(17) -0.0044(16)

loop_
_atom_type_symbol
_atom_type_description
_atom_type_scat_dispersion_real
_atom_type_scat_dispersion_imag
_atom_type_scat_source
C C 0.0033 0.0016 'International Tables Vol C Tables 4.2.6.8 and 6.1.1.4'
H H 0.0000 0.0000 'International Tables Vol C Tables 4.2.6.8 and 6.1.1.4'
N N 0.0061 0.0033 'International Tables Vol C Tables 4.2.6.8 and 6.1.1.4'
P P 0.1023 0.0942 'International Tables Vol C Tables 4.2.6.8 and 6.1.1.4'
Mn Mn 0.3368 0.7283 'International Tables Vol C Tables 4.2.6.8 and 6.1.1.4'
O O 0.0106 0.0060 'International Tables Vol C Tables 4.2.6.8 and 6.1.1.4'
B B 0.0013 0.0007 'International Tables Vol C Tables 4.2.6.8 and 6.1.1.4'
F F 0.0171 0.0103 'International Tables Vol C Tables 4.2.6.8 and 6.1.1.4'

loop_
_geom_angle_atom_site_label_1
_geom_angle_atom_site_label_2
_geom_angle_atom_site_label_3
_geom_angle
_geom_angle_site_symmetry_1
_geom_angle_site_symmetry_3
_geom_angle_publ_flag
C2 Mn1 C1 86.60(15) . . ?
C2 Mn1 N1 100.74(12) . . ?
C1 Mn1 N1 172.57(13) . . ?
C2 Mn1 P2 95.43(10) . . ?
C1 Mn1 P2 95.37(10) . . ?
N1 Mn1 P2 82.88(7) . . ?
C2 Mn1 P1 98.04(10) . . ?
C1 Mn1 P1 96.39(10) . . ?
N1 Mn1 P1 83.81(7) . . ?
P2 Mn1 P1 162.59(3) . . ?
C3 P1 C11 105.03(15) . . ?
C3 P1 C15 103.08(15) . . ?
C11 P1 C15 112.23(15) . . ?
C3 P1 Mn1 99.95(10) . . ?
C11 P1 Mn1 119.92(10) . . ?
C15 P1 Mn1 113.80(11) . . ?
C4 N1 C8 117.9(2) . . ?
C4 N1 Mn1 121.26(19) . . ?
C8 N1 Mn1 120.71(18) . . ?
O1 C1 Mn1 177.6(3) . . ?
F4 B1 F1 109.9(3) . . ?
F4 B1 F2 110.4(3) . . ?
F1 B1 F2 108.8(3) . . ?
F4 B1 F3 109.4(3) . . ?
F1 B1 F3 108.7(3) . . ?
F2 B1 F3 109.6(3) . . ?
C9 P2 C23 105.12(14) . . ?
C9 P2 C19 104.29(14) . . ?
C23 P2 C19 112.07(15) . . ?
C9 P2 Mn1 100.01(10) . . ?
C23 P2 Mn1 109.31(10) . . ?
C19 P2 Mn1 123.56(11) . . ?
O2 C2 Mn1 178.5(3) . . ?
C4 C3 P1 112.0(2) . . ?
C4 C3 H3A 109.2 . . ?
P1 C3 H3A 109.2 . . ?
C4 C3 H3AB 109.2 . . ?
P1 C3 H3AB 109.2 . . ?
H3A C3 H3AB 107.9 . . ?
N1 C4 C5 122.0(3) . . ?
N1 C4 C3 118.2(2) . . ?
C5 C4 C3 119.7(3) . . ?
C6 C5 C4 119.4(3) . . ?
C6 C5 H5 120.3 . . ?
C4 C5 H5 120.3 . . ?
C5 C6 C7 119.3(3) . . ?
C5 C6 H6 120.3 . . ?
C7 C6 H6 120.3 . . ?
C6 C7 C8 119.4(3) . . ?
C6 C7 H7 120.3 . . ?
C8 C7 H7 120.3 . . ?
N1 C8 C7 121.8(3) . . ?
N1 C8 C9 118.4(2) . . ?
C7 C8 C9 119.8(3) . . ?
C8 C9 P2 110.9(2) . . ?
C8 C9 H9A 109.5 . . ?
P2 C9 H9A 109.5 . . ?
C8 C9 H9B 109.5 . . ?
P2 C9 H9B 109.5 . . ?
H9A C9 H9B 108.1 . . ?
C14 C11 C12 108.9(3) . . ?
C14 C11 C13 109.6(3) . . ?
C12 C11 C13 107.6(3) . . ?
C14 C11 P1 109.9(2) . . ?
C12 C11 P1 107.2(2) . . ?
C13 C11 P1 113.5(2) . . ?
C11 C12 H12A 109.5 . . ?
C11 C12 H12B 109.5 . . ?
H12A C12 H12B 109.5 . . ?
C11 C12 H12C 109.5 . . ?
H12A C12 H12C 109.5 . . ?
H12B C12 H12C 109.5 . . ?
C11 C13 H13A 109.5 . . ?
C11 C13 H13B 109.5 . . ?
H13A C13 H13B 109.5 . . ?
C11 C13 H13C 109.5 . . ?
H13A C13 H13C 109.5 . . ?
H13B C13 H13C 109.5 . . ?
C11 C14 H14A 109.5 . . ?
C11 C14 H14B 109.5 . . ?
H14A C14 H14B 109.5 . . ?
C11 C14 H14C 109.5 . . ?
H14A C14 H14C 109.5 . . ?
H14B C14 H14C 109.5 . . ?
C17 C15 C16 109.2(3) . . ?
C17 C15 C18 108.4(3) . . ?
C16 C15 C18 107.9(3) . . ?
C17 C15 P1 110.9(2) . . ?
C16 C15 P1 114.2(2) . . ?
C18 C15 P1 105.9(2) . . ?
C15 C16 H16A 109.5 . . ?
C15 C16 H16B 109.5 . . ?
H16A C16 H16B 109.5 . . ?
C15 C16 H16C 109.5 . . ?
H16A C16 H16C 109.5 . . ?
H16B C16 H16C 109.5 . . ?
C15 C17 H17A 109.5 . . ?
C15 C17 H17B 109.5 . . ?
H17A C17 H17B 109.5 . . ?
C15 C17 H17C 109.5 . . ?
H17A C17 H17C 109.5 . . ?
H17B C17 H17C 109.5 . . ?
C15 C18 H18A 109.5 . . ?
C15 C18 H18B 109.5 . . ?
H18A C18 H18B 109.5 . . ?
C15 C18 H18C 109.5 . . ?
H18A C18 H18C 109.5 . . ?
H18B C18 H18C 109.5 . . ?
C23B C19 C20B 111.3(5) . . ?
C22A C19 C20A 110.5(5) . . ?
C23B C19 C22B 110.6(5) . . ?
C20B C19 C22B 108.0(5) . . ?
C22A C19 C23A 106.5(5) . . ?
C20A C19 C23A 104.7(4) . . ?
C23B C19 P2 108.9(3) . . ?
C22A C19 P2 116.1(4) . . ?
C20B C19 P2 109.4(3) . . ?
C20A C19 P2 109.2(3) . . ?
C22B C19 P2 108.7(3) . . ?
C23A C19 P2 109.3(3) . . ?
C19 C20A H20A 109.5 . . ?
C19 C20A H20B 109.5 . . ?
H20A C20A H20B 109.5 . . ?
C19 C20A H20C 109.5 . . ?
H20A C20A H20C 109.5 . . ?
H20B C20A H20C 109.5 . . ?
C19 C22A H22A 109.5 . . ?
C19 C22A H22B 109.5 . . ?
H22A C22A H22B 109.5 . . ?
C19 C22A H22C 109.5 . . ?
H22A C22A H22C 109.5 . . ?
H22B C22A H22C 109.5 . . ?
C19 C23A H23A 109.5 . . ?
C19 C23A H23B 109.5 . . ?
H23A C23A H23B 109.5 . . ?
C19 C23A H23C 109.5 . . ?
H23A C23A H23C 109.5 . . ?
H23B C23A H23C 109.5 . . ?
C19 C20B H20D 109.5 . . ?
C19 C20B H20E 109.5 . . ?
H20D C20B H20E 109.5 . . ?
C19 C20B H20F 109.5 . . ?
H20D C20B H20F 109.5 . . ?
H20E C20B H20F 109.5 . . ?
C19 C22B H22D 109.5 . . ?
C19 C22B H22E 109.5 . . ?
H22D C22B H22E 109.5 . . ?
C19 C22B H22F 109.5 . . ?
H22D C22B H22F 109.5 . . ?
H22E C22B H22F 109.5 . . ?
C19 C23B H23D 109.5 . . ?
C19 C23B H23E 109.5 . . ?
H23D C23B H23E 109.5 . . ?
C19 C23B H23F 109.5 . . ?
H23D C23B H23F 109.5 . . ?
H23E C23B H23F 109.5 . . ?
C26 C23 C24 108.1(3) . . ?
C26 C23 C25 108.1(3) . . ?
C24 C23 C25 108.3(3) . . ?
C26 C23 P2 116.0(2) . . ?
C24 C23 P2 106.3(2) . . ?
C25 C23 P2 109.9(2) . . ?
C23 C24 H24A 109.5 . . ?
C23 C24 H24B 109.5 . . ?
H24A C24 H24B 109.5 . . ?
C23 C24 H24C 109.5 . . ?
H24A C24 H24C 109.5 . . ?
H24B C24 H24C 109.5 . . ?
C23 C25 H25A 109.5 . . ?
C23 C25 H25B 109.5 . . ?
H25A C25 H25B 109.5 . . ?
C23 C25 H25C 109.5 . . ?
H25A C25 H25C 109.5 . . ?
H25B C25 H25C 109.5 . . ?
C23 C26 H26A 109.5 . . ?
C23 C26 H26B 109.5 . . ?
H26A C26 H26B 109.5 . . ?
C23 C26 H26C 109.5 . . ?
H26A C26 H26C 109.5 . . ?
H26B C26 H26C 109.5 . . ?

loop_
_geom_bond_atom_site_label_1
_geom_bond_atom_site_label_2
_geom_bond_distance
_geom_bond_site_symmetry_2
_geom_bond_publ_flag
Mn1 C2 1.746(3) . ?
Mn1 C1 1.779(3) . ?
Mn1 N1 2.070(2) . ?
Mn1 P2 2.2809(9) . ?
Mn1 P1 2.3149(9) . ?
P1 C3 1.837(3) . ?
P1 C11 1.864(3) . ?
P1 C15 1.876(3) . ?
F1 B1 1.384(4) . ?
O1 C1 1.155(4) . ?
N1 C4 1.361(4) . ?
N1 C8 1.363(4) . ?
B1 F4 1.378(4) . ?
B1 F2 1.388(4) . ?
B1 F3 1.391(4) . ?
P2 C9 1.838(3) . ?
P2 C23 1.877(3) . ?
P2 C19 1.881(3) . ?
O2 C2 1.160(4) . ?
C3 C4 1.498(4) . ?
C3 H3A 0.9900 . ?
C3 H3AB 0.9900 . ?
C4 C5 1.388(4) . ?
C5 C6 1.375(5) . ?
C5 H5 0.9500 . ?
C6 C7 1.379(5) . ?
C6 H6 0.9500 . ?
C7 C8 1.387(4) . ?
C7 H7 0.9500 . ?
C8 C9 1.502(4) . ?
C9 H9A 0.9900 . ?
C9 H9B 0.9900 . ?
C11 C14 1.533(4) . ?
C11 C12 1.536(4) . ?
C11 C13 1.537(4) . ?
C12 H12A 0.9800 . ?
C12 H12B 0.9800 . ?
C12 H12C 0.9800 . ?
C13 H13A 0.9800 . ?
C13 H13B 0.9800 . ?
C13 H13C 0.9800 . ?
C14 H14A 0.9800 . ?
C14 H14B 0.9800 . ?
C14 H14C 0.9800 . ?
C15 C17 1.529(4) . ?
C15 C16 1.539(5) . ?
C15 C18 1.542(5) . ?
C16 H16A 0.9800 . ?
C16 H16B 0.9800 . ?
C16 H16C 0.9800 . ?
C17 H17A 0.9800 . ?
C17 H17B 0.9800 . ?
C17 H17C 0.9800 . ?
C18 H18A 0.9800 . ?
C18 H18B 0.9800 . ?
C18 H18C 0.9800 . ?
C19 C23B 1.457(9) . ?
C19 C22A 1.484(8) . ?
C19 C20B 1.533(8) . ?
C19 C20A 1.552(8) . ?
C19 C22B 1.552(8) . ?
C19 C23A 1.594(8) . ?
C20A H20A 0.9800 . ?
C20A H20B 0.9800 . ?
C20A H20C 0.9800 . ?
C22A H22A 0.9800 . ?
C22A H22B 0.9800 . ?
C22A H22C 0.9800 . ?
C23A H23A 0.9800 . ?
C23A H23B 0.9800 . ?
C23A H23C 0.9800 . ?
C20B H20D 0.9800 . ?
C20B H20E 0.9800 . ?
C20B H20F 0.9800 . ?
C22B H22D 0.9800 . ?
C22B H22E 0.9800 . ?
C22B H22F 0.9800 . ?
C23B H23D 0.9800 . ?
C23B H23E 0.9800 . ?
C23B H23F 0.9800 . ?
C23 C26 1.523(5) . ?
C23 C24 1.525(5) . ?
C23 C25 1.538(5) . ?
C24 H24A 0.9800 . ?
C24 H24B 0.9800 . ?
C24 H24C 0.9800 . ?
C25 H25A 0.9800 . ?
C25 H25B 0.9800 . ?
C25 H25C 0.9800 . ?
C26 H26A 0.9800 . ?
C26 H26B 0.9800 . ?
C26 H26C 0.9800 . ?

loop_
_geom_torsion_atom_site_label_1
_geom_torsion_atom_site_label_2
_geom_torsion_atom_site_label_3
_geom_torsion_atom_site_label_4
_geom_torsion
_geom_torsion_site_symmetry_1
_geom_torsion_site_symmetry_2
_geom_torsion_site_symmetry_3
_geom_torsion_site_symmetry_4
_geom_torsion_publ_flag
C11 P1 C3 C4 -103.4(2) . . . . ?
C15 P1 C3 C4 138.9(2) . . . . ?
Mn1 P1 C3 C4 21.4(2) . . . . ?
C8 N1 C4 C5 4.2(4) . . . . ?
Mn1 N1 C4 C5 -171.4(2) . . . . ?
C8 N1 C4 C3 -171.2(3) . . . . ?
Mn1 N1 C4 C3 13.2(4) . . . . ?
P1 C3 C4 N1 -24.0(4) . . . . ?
P1 C3 C4 C5 160.6(3) . . . . ?
N1 C4 C5 C6 -4.5(5) . . . . ?
C3 C4 C5 C6 170.8(3) . . . . ?
C4 C5 C6 C7 1.0(5) . . . . ?
C5 C6 C7 C8 2.5(5) . . . . ?
C4 N1 C8 C7 -0.4(4) . . . . ?
Mn1 N1 C8 C7 175.1(2) . . . . ?
C4 N1 C8 C9 -179.2(3) . . . . ?
Mn1 N1 C8 C9 -3.7(4) . . . . ?
C6 C7 C8 N1 -2.9(5) . . . . ?
C6 C7 C8 C9 175.9(3) . . . . ?
N1 C8 C9 P2 -17.2(3) . . . . ?
C7 C8 C9 P2 164.0(2) . . . . ?
C23 P2 C9 C8 -87.2(2) . . . . ?
C19 P2 C9 C8 154.7(2) . . . . ?
Mn1 P2 C9 C8 26.1(2) . . . . ?
C3 P1 C11 C14 168.8(2) . . . . ?
C15 P1 C11 C14 -79.9(3) . . . . ?
Mn1 P1 C11 C14 57.6(2) . . . . ?
C3 P1 C11 C12 50.6(2) . . . . ?
C15 P1 C11 C12 161.8(2) . . . . ?
Mn1 P1 C11 C12 -60.6(2) . . . . ?
C3 P1 C11 C13 -68.1(3) . . . . ?
C15 P1 C11 C13 43.1(3) . . . . ?
Mn1 P1 C11 C13 -179.28(19) . . . . ?
C3 P1 C15 C17 166.3(2) . . . . ?
C11 P1 C15 C17 53.8(3) . . . . ?
Mn1 P1 C15 C17 -86.5(2) . . . . ?
C3 P1 C15 C16 42.4(3) . . . . ?
C11 P1 C15 C16 -70.1(3) . . . . ?
Mn1 P1 C15 C16 149.7(2) . . . . ?
C3 P1 C15 C18 -76.2(3) . . . . ?
C11 P1 C15 C18 171.3(2) . . . . ?
Mn1 P1 C15 C18 31.0(3) . . . . ?
C9 P2 C19 C23B -76.1(5) . . . . ?
C23 P2 C19 C23B 170.7(5) . . . . ?
Mn1 P2 C19 C23B 36.5(5) . . . . ?
C9 P2 C19 C22A 76.0(5) . . . . ?
C23 P2 C19 C22A -37.2(5) . . . . ?
Mn1 P2 C19 C22A -171.4(5) . . . . ?
C9 P2 C19 C20B 162.1(4) . . . . ?
C23 P2 C19 C20B 48.9(4) . . . . ?
Mn1 P2 C19 C20B -85.3(4) . . . . ?
C9 P2 C19 C20A -158.3(4) . . . . ?
C23 P2 C19 C20A 88.5(4) . . . . ?
Mn1 P2 C19 C20A -45.7(4) . . . . ?
C9 P2 C19 C22B 44.4(5) . . . . ?
C23 P2 C19 C22B -68.8(4) . . . . ?
Mn1 P2 C19 C22B 157.0(4) . . . . ?
C9 P2 C19 C23A -44.4(4) . . . . ?
C23 P2 C19 C23A -157.6(4) . . . . ?
Mn1 P2 C19 C23A 68.2(4) . . . . ?
C9 P2 C23 C26 -61.2(3) . . . . ?
C19 P2 C23 C26 51.5(3) . . . . ?
Mn1 P2 C23 C26 -167.8(2) . . . . ?
C9 P2 C23 C24 58.9(3) . . . . ?
C19 P2 C23 C24 171.6(2) . . . . ?
Mn1 P2 C23 C24 -47.7(2) . . . . ?
C9 P2 C23 C25 175.9(3) . . . . ?
C19 P2 C23 C25 -71.5(3) . . . . ?
Mn1 P2 C23 C25 69.3(3) . . . . ?
